data_1512065
loop_
_publ_author_name
'Hiroi, Yuki'
'Komine, Nobuyuki'
'Komiya, Sanshiro'
'Hirano, Masafumi'

_publ_section_title
;
 Asymmetric Cross-Dimerization between Methyl Methacrylate and Substituted
 Alkene by Ru(0)--Bicyclononadiene Complex
;
_journal_issue 10
_journal_name_full 'Organic Letters'
_journal_page_first 2486
_journal_paper_doi 10.1021/ol400963d
_journal_volume 15
_journal_year 2013
_chemical_formula_moiety 'C19 H20 Ru'
_chemical_formula_sum 'C19 H20 Ru'
_chemical_formula_weight 349.44
_space_group_IT_number 2
_symmetry_cell_setting triclinic
_symmetry_Int_Tables_number 2
_symmetry_space_group_name_Hall '-P 1'
_symmetry_space_group_name_H-M 'P -1'
_atom_sites_solution_hydrogens geom
_atom_sites_solution_primary direct
_atom_sites_solution_secondary difmap
_cell_angle_alpha 108.638(9)
_cell_angle_beta 94.822(3)
_cell_angle_gamma 106.720(8)
_cell_formula_units_Z 2
_cell_length_a 7.349(5)
_cell_length_b 9.997(7)
_cell_length_c 10.881(7)
_cell_measurement_reflns_used 1911
_cell_measurement_temperature 200
_cell_measurement_theta_max 27.48
_cell_measurement_theta_min 3.07
_cell_volume 711.7(8)
_computing_cell_refinement CrystalClear
_computing_data_collection 'CrystalClear (Rigaku Inc., 2007)'
_computing_data_reduction CrystalClear
_computing_molecular_graphics 'CrystalStructure 4.0'
_computing_publication_material 'CrystalStructure 4.0 (Rigaku, 2010)'
_computing_structure_refinement 'SHELXL97 (Sheldrick, 2008)'
_computing_structure_solution 'SIR92 (Altomare, et al., 1994)'
_diffrn_ambient_temperature 200
_diffrn_detector_area_resol_mean 7.314
_diffrn_measured_fraction_theta_full 0.977
_diffrn_measured_fraction_theta_max 0.977
_diffrn_measurement_device_type 'Rigaku Mercury70'
_diffrn_measurement_method \w
_diffrn_radiation_type 'Mo K\a'
_diffrn_radiation_wavelength 0.71075
_diffrn_reflns_av_R_equivalents 0.0292
_diffrn_reflns_limit_h_max 9
_diffrn_reflns_limit_h_min -9
_diffrn_reflns_limit_k_max 9
_diffrn_reflns_limit_k_min -12
_diffrn_reflns_limit_l_max 14
_diffrn_reflns_limit_l_min -11
_diffrn_reflns_number 5448
_diffrn_reflns_theta_full 27.51
_diffrn_reflns_theta_max 27.51
_diffrn_standards_number 0
_exptl_absorpt_coefficient_mu 1.088
_exptl_absorpt_correction_T_max 0.922
_exptl_absorpt_correction_T_min 0.705
_exptl_absorpt_correction_type numerical
_exptl_absorpt_process_details 'NUMABS (Rigaku, 1999)'
_exptl_crystal_colour orange
_exptl_crystal_density_diffrn 1.630
_exptl_crystal_density_method 'not measured'
_exptl_crystal_description prism
_exptl_crystal_F_000 356.00
_exptl_crystal_size_max 0.388
_exptl_crystal_size_mid 0.165
_exptl_crystal_size_min 0.075
_refine_diff_density_max 1.980
_refine_diff_density_min -1.570
_refine_ls_extinction_method none
_refine_ls_goodness_of_fit_ref 1.062
_refine_ls_hydrogen_treatment constr
_refine_ls_number_parameters 181
_refine_ls_number_reflns 3194
_refine_ls_number_restraints 0
_refine_ls_R_factor_gt 0.0549
_refine_ls_shift/su_max 0.002
_refine_ls_structure_factor_coef Fsqd
_refine_ls_weighting_details 'w = 1/[\s^2^(Fo^2^)+(0.0585P)^2^+2.8150P] where P=(Fo^2^+2Fc^2^)/3'
_refine_ls_weighting_scheme calc
_refine_ls_wR_factor_ref 0.1357
_reflns_number_gt 2806
_reflns_number_total 3194
_reflns_threshold_expression F^2^>2.0\s(F^2^)
_cod_data_source_file ol400963d_si_001.cif
_cod_data_source_block HRI0809-2(Compound-rac-1a)
_cod_database_code 1512065

loop_
_symmetry_equiv_pos_site_id
_symmetry_equiv_pos_as_xyz
1 +X,+Y,+Z
2 -X,-Y,-Z

loop_
_atom_site_label
_atom_site_type_symbol
_atom_site_fract_x
_atom_site_fract_y
_atom_site_fract_z
_atom_site_U_iso_or_equiv
_atom_site_adp_type
_atom_site_occupancy
_atom_site_symmetry_multiplicity
_atom_site_calc_flag
_atom_site_refinement_flags
Ru1 Ru 0.23567(6) 0.05753(4) 0.79164(4) 0.02997(16) Uani 1.0 2 d .
C1 C 0.3446(9) 0.2268(6) 0.9941(5) 0.0357(12) Uani 1.0 2 d .
C2 C 0.1429(10) 0.1744(7) 0.9789(6) 0.0461(14) Uani 1.0 2 d .
C3 C 0.0286(9) 0.1756(7) 0.8707(7) 0.0473(15) Uani 1.0 2 d .
C4 C 0.1168(10) 0.2324(7) 0.7793(6) 0.0479(15) Uani 1.0 2 d .
C5 C 0.4170(14) 0.3775(7) 0.7202(7) 0.061(2) Uani 1.0 2 d .
C6 C 0.6143(15) 0.4384(8) 0.7462(9) 0.075(3) Uani 1.0 2 d .
C7 C 0.7290(12) 0.4301(7) 0.8514(10) 0.070(3) Uani 1.0 2 d .
C8 C 0.6444(10) 0.3634(7) 0.9315(7) 0.0511(16) Uani 1.0 2 d .
C9 C 0.4386(8) 0.3016(6) 0.9116(5) 0.0336(11) Uani 1.0 2 d .
C10 C 0.3221(9) 0.3057(6) 0.8031(6) 0.0372(12) Uani 1.0 2 d .
C11 C 0.4459(8) -0.0489(6) 0.8079(5) 0.0355(11) Uani 1.0 2 d .
C12 C 0.2654(8) -0.1418(6) 0.8165(6) 0.0345(11) Uani 1.0 2 d .
C13 C 0.1413(9) -0.2839(6) 0.6990(6) 0.0403(12) Uani 1.0 2 d .
C14 C -0.0393(9) -0.2572(7) 0.6497(6) 0.0429(13) Uani 1.0 2 d .
C15 C 0.0314(9) -0.1126(6) 0.6222(6) 0.0411(13) Uani 1.0 2 d .
C16 C 0.2132(10) -0.0679(7) 0.5864(5) 0.0413(13) Uani 1.0 2 d .
C17 C 0.3475(9) -0.1611(6) 0.5696(7) 0.0471(14) Uani 1.0 2 d .
C18 C 0.5249(9) -0.0766(7) 0.6804(6) 0.0451(14) Uani 1.0 2 d .
C19 C 0.2528(9) -0.3109(6) 0.5831(6) 0.0411(13) Uani 1.0 2 d .
H1 H 0.4253 0.2070 1.0605 0.0429 Uiso 1.0 2 calc R
H2 H 0.0820 0.1157 1.0327 0.0553 Uiso 1.0 2 calc R
H3 H -0.1135 0.1187 0.8485 0.0567 Uiso 1.0 2 calc R
H4 H 0.0353 0.2171 0.6944 0.0575 Uiso 1.0 2 calc R
H5 H 0.3429 0.3828 0.6471 0.0735 Uiso 1.0 2 calc R
H6 H 0.6755 0.4876 0.6916 0.0906 Uiso 1.0 2 calc R
H7 H 0.8661 0.4715 0.8661 0.0844 Uiso 1.0 2 calc R
H8 H 0.7228 0.3574 1.0022 0.0613 Uiso 1.0 2 calc R
H11 H 0.5455 0.0006 0.8915 0.0426 Uiso 1.0 2 calc R
H12 H 0.2550 -0.1472 0.9060 0.0414 Uiso 1.0 2 calc R
H13 H 0.1062 -0.3728 0.7269 0.0483 Uiso 1.0 2 calc R
H14A H -0.1214 -0.2470 0.7174 0.0515 Uiso 1.0 2 calc R
H14B H -0.1158 -0.3415 0.5680 0.0515 Uiso 1.0 2 calc R
H15 H -0.0716 -0.0822 0.5838 0.0493 Uiso 1.0 2 calc R
H16 H 0.2204 -0.0086 0.5272 0.0495 Uiso 1.0 2 calc R
H17 H 0.3872 -0.1769 0.4818 0.0566 Uiso 1.0 2 calc R
H18A H 0.6112 -0.1371 0.6776 0.0542 Uiso 1.0 2 calc R
H18B H 0.5987 0.0194 0.6728 0.0542 Uiso 1.0 2 calc R
H19A H 0.3526 -0.3543 0.6015 0.0494 Uiso 1.0 2 calc R
H19B H 0.1622 -0.3816 0.5000 0.0494 Uiso 1.0 2 calc R

loop_
_atom_site_aniso_label
_atom_site_aniso_U_11
_atom_site_aniso_U_22
_atom_site_aniso_U_33
_atom_site_aniso_U_12
_atom_site_aniso_U_13
_atom_site_aniso_U_23
Ru1 0.0323(3) 0.0255(3) 0.0293(3) 0.01115(16) 0.00377(16) 0.00535(16)
C1 0.051(4) 0.026(3) 0.025(3) 0.017(3) 0.003(3) -0.0005(18)
C2 0.055(4) 0.036(3) 0.041(3) 0.014(3) 0.023(3) 0.003(3)
C3 0.036(3) 0.038(3) 0.056(4) 0.014(3) 0.010(3) 0.000(3)
C4 0.062(4) 0.035(3) 0.045(4) 0.031(3) -0.004(3) 0.004(3)
C5 0.114(7) 0.034(3) 0.036(3) 0.025(4) 0.021(4) 0.011(3)
C6 0.113(8) 0.032(3) 0.075(6) 0.011(4) 0.063(6) 0.011(4)
C7 0.061(5) 0.033(4) 0.099(7) 0.005(3) 0.041(5) 0.003(4)
C8 0.045(4) 0.031(3) 0.064(4) 0.011(3) 0.011(3) 0.003(3)
C9 0.041(3) 0.022(2) 0.035(3) 0.012(2) 0.011(3) 0.0043(19)
C10 0.056(4) 0.025(3) 0.035(3) 0.019(3) 0.012(3) 0.011(2)
C11 0.036(3) 0.043(3) 0.033(3) 0.026(3) 0.002(2) 0.011(3)
C12 0.045(3) 0.026(3) 0.035(3) 0.011(2) 0.004(3) 0.016(2)
C13 0.048(4) 0.025(3) 0.043(3) 0.007(3) 0.006(3) 0.013(3)
C14 0.038(3) 0.038(3) 0.043(3) 0.006(3) 0.002(3) 0.009(3)
C15 0.046(4) 0.033(3) 0.031(3) 0.011(3) -0.013(3) -0.000(2)
C16 0.063(4) 0.041(3) 0.019(3) 0.025(3) 0.004(3) 0.005(2)
C17 0.051(4) 0.033(3) 0.050(4) 0.019(3) 0.003(3) 0.002(3)
C18 0.041(3) 0.046(3) 0.050(4) 0.022(3) 0.016(3) 0.012(3)
C19 0.053(4) 0.028(3) 0.042(3) 0.018(3) 0.013(3) 0.007(3)

loop_
_atom_type_symbol
_atom_type_description
_atom_type_scat_dispersion_real
_atom_type_scat_dispersion_imag
_atom_type_scat_source
C C 0.0033 0.0016
;
International Tables for Crystallography
(1992, Vol. C, Tables 4.2.6.8 and 6.1.1.4)
;
H H 0.0000 0.0000
;
International Tables for Crystallography
(1992, Vol. C, Table 6.1.1.4)
;
Ru Ru -1.2594 0.8363
;
International Tables for Crystallography
(1992, Vol. C, Tables 4.2.6.8 and 6.1.1.4)
;

loop_
_geom_angle_atom_site_label_1
_geom_angle_atom_site_label_2
_geom_angle_atom_site_label_3
_geom_angle
_geom_angle_publ_flag
C1 Ru1 C2 36.3(3) yes
C1 Ru1 C3 65.4(3) yes
C1 Ru1 C4 78.2(3) yes
C1 Ru1 C9 36.9(2) yes
C1 Ru1 C10 65.3(2) yes
C1 Ru1 C11 94.0(3) yes
C1 Ru1 C12 102.7(3) yes
C1 Ru1 C15 158.6(3) yes
C1 Ru1 C16 162.4(3) yes
C2 Ru1 C3 35.9(3) yes
C2 Ru1 C4 65.7(3) yes
C2 Ru1 C9 65.2(2) yes
C2 Ru1 C10 76.6(3) yes
C2 Ru1 C11 118.2(3) yes
C2 Ru1 C12 104.3(3) yes
C2 Ru1 C15 122.3(3) yes
C2 Ru1 C16 158.7(3) yes
C3 Ru1 C4 36.9(3) yes
C3 Ru1 C9 76.8(2) yes
C3 Ru1 C10 65.5(3) yes
C3 Ru1 C11 153.7(3) yes
C3 Ru1 C12 127.1(3) yes
C3 Ru1 C15 96.0(3) yes
C3 Ru1 C16 124.4(3) yes
C4 Ru1 C9 65.3(3) yes
C4 Ru1 C10 36.7(3) yes
C4 Ru1 C11 158.9(3) yes
C4 Ru1 C12 162.3(3) yes
C4 Ru1 C15 93.4(3) yes
C4 Ru1 C16 101.6(3) yes
C9 Ru1 C10 35.4(2) yes
C9 Ru1 C11 96.6(2) yes
C9 Ru1 C12 125.4(2) yes
C9 Ru1 C15 153.4(3) yes
C9 Ru1 C16 126.9(3) yes
C10 Ru1 C11 122.3(3) yes
C10 Ru1 C12 159.0(2) yes
C10 Ru1 C15 118.3(3) yes
C10 Ru1 C16 103.9(3) yes
C11 Ru1 C12 38.4(3) yes
C11 Ru1 C15 100.1(3) yes
C11 Ru1 C16 80.0(3) yes
C12 Ru1 C15 79.5(3) yes
C12 Ru1 C16 82.9(3) yes
C15 Ru1 C16 38.4(3) yes
Ru1 C1 C2 74.1(3) yes
Ru1 C1 C9 75.9(3) yes
C2 C1 C9 121.6(6) yes
Ru1 C2 C1 69.6(4) yes
Ru1 C2 C3 71.2(4) yes
C1 C2 C3 119.4(6) yes
Ru1 C3 C2 72.9(4) yes
Ru1 C3 C4 69.8(5) yes
C2 C3 C4 119.9(6) yes
Ru1 C4 C3 73.3(5) yes
Ru1 C4 C10 76.7(5) yes
C3 C4 C10 121.3(6) yes
C6 C5 C10 119.9(8) yes
C5 C6 C7 121.7(9) yes
C6 C7 C8 119.9(8) yes
C7 C8 C9 120.9(7) yes
Ru1 C9 C1 67.2(3) yes
Ru1 C9 C8 129.1(5) yes
Ru1 C9 C10 72.6(3) yes
C1 C9 C8 122.0(6) yes
C1 C9 C10 118.5(5) yes
C8 C9 C10 119.4(6) yes
Ru1 C10 C4 66.5(4) yes
Ru1 C10 C5 131.4(5) yes
Ru1 C10 C9 72.0(3) yes
C4 C10 C5 123.7(7) yes
C4 C10 C9 118.2(6) yes
C5 C10 C9 118.0(6) yes
Ru1 C11 C12 71.8(4) yes
Ru1 C11 C18 107.2(5) yes
C12 C11 C18 122.5(4) yes
Ru1 C12 C11 69.8(4) yes
Ru1 C12 C13 111.2(5) yes
C11 C12 C13 121.8(5) yes
C12 C13 C14 108.1(5) yes
C12 C13 C19 110.0(5) yes
C14 C13 C19 107.0(6) yes
C13 C14 C15 105.9(5) yes
Ru1 C15 C14 109.2(4) yes
Ru1 C15 C16 70.9(3) yes
C14 C15 C16 121.0(6) yes
Ru1 C16 C15 70.8(3) yes
Ru1 C16 C17 110.9(4) yes
C15 C16 C17 122.9(6) yes
C16 C17 C18 108.0(5) yes
C16 C17 C19 111.7(6) yes
C18 C17 C19 106.9(6) yes
C11 C18 C17 105.3(5) yes
C13 C19 C17 107.9(5) yes
Ru1 C1 H1 119.138 no
C2 C1 H1 119.136 no
C9 C1 H1 119.138 no
Ru1 C2 H2 119.564 no
C1 C2 H2 119.559 no
C3 C2 H2 119.555 no
Ru1 C3 H3 119.521 no
C2 C3 H3 119.518 no
C4 C3 H3 119.517 no
Ru1 C4 H4 119.296 no
C3 C4 H4 119.299 no
C10 C4 H4 119.292 no
C6 C5 H5 120.031 no
C10 C5 H5 120.027 no
C5 C6 H6 119.126 no
C7 C6 H6 119.129 no
C6 C7 H7 120.052 no
C8 C7 H7 120.044 no
C7 C8 H8 119.549 no
C9 C8 H8 119.549 no
Ru1 C11 H11 115.550 no
C12 C11 H11 115.539 no
C18 C11 H11 115.547 no
Ru1 C12 H12 115.209 no
C11 C12 H12 115.209 no
C13 C12 H12 115.206 no
C12 C13 H13 110.546 no
C14 C13 H13 110.545 no
C19 C13 H13 110.544 no
C13 C14 H14A 110.554 no
C13 C14 H14B 110.561 no
C15 C14 H14A 110.551 no
C15 C14 H14B 110.551 no
H14A C14 H14B 108.708 no
Ru1 C15 H15 115.750 no
C14 C15 H15 115.751 no
C16 C15 H15 115.748 no
Ru1 C16 H16 114.765 no
C15 C16 H16 114.771 no
C17 C16 H16 114.770 no
C16 C17 H17 110.060 no
C18 C17 H17 110.055 no
C19 C17 H17 110.057 no
C11 C18 H18A 110.694 no
C11 C18 H18B 110.685 no
C17 C18 H18A 110.694 no
C17 C18 H18B 110.688 no
H18A C18 H18B 108.792 no
C13 C19 H19A 110.121 no
C13 C19 H19B 110.121 no
C17 C19 H19A 110.124 no
C17 C19 H19B 110.111 no
H19A C19 H19B 108.441 no

loop_
_geom_bond_atom_site_label_1
_geom_bond_atom_site_label_2
_geom_bond_distance
_geom_bond_publ_flag
Ru1 C1 2.214(5) yes
Ru1 C2 2.270(7) yes
Ru1 C3 2.248(7) yes
Ru1 C4 2.202(8) yes
Ru1 C9 2.329(5) yes
Ru1 C10 2.336(6) yes
Ru1 C11 2.138(7) yes
Ru1 C12 2.163(7) yes
Ru1 C15 2.146(5) yes
Ru1 C16 2.148(5) yes
C1 C2 1.399(9) yes
C1 C9 1.441(9) yes
C2 C3 1.393(10) yes
C3 C4 1.410(11) yes
C4 C10 1.435(9) yes
C5 C6 1.366(14) yes
C5 C10 1.430(10) yes
C6 C7 1.401(15) yes
C7 C8 1.347(13) yes
C8 C9 1.428(9) yes
C9 C10 1.418(9) yes
C11 C12 1.414(8) yes
C11 C18 1.523(9) yes
C12 C13 1.543(6) yes
C13 C14 1.516(10) yes
C13 C19 1.556(9) yes
C14 C15 1.524(9) yes
C15 C16 1.411(9) yes
C16 C17 1.525(11) yes
C17 C18 1.523(8) yes
C17 C19 1.519(9) yes
C1 H1 1.000 no
C2 H2 1.000 no
C3 H3 1.000 no
C4 H4 1.000 no
C5 H5 0.950 no
C6 H6 0.950 no
C7 H7 0.950 no
C8 H8 0.950 no
C11 H11 1.000 no
C12 H12 1.000 no
C13 H13 1.000 no
C14 H14A 0.990 no
C14 H14B 0.990 no
C15 H15 1.000 no
C16 H16 1.000 no
C17 H17 1.000 no
C18 H18A 0.990 no
C18 H18B 0.990 no
C19 H19A 0.990 no
C19 H19B 0.990 no

loop_
_geom_contact_atom_site_label_1
_geom_contact_atom_site_label_2
_geom_contact_distance
_geom_contact_publ_flag
_geom_contact_site_symmetry_2
C5 C8 2.792(12) no .
C6 C9 2.779(12) no .
C7 C10 2.818(10) no .
C11 C14 3.524(8) no .
C11 C19 2.835(7) no .
C12 C17 2.762(10) no .
C13 C16 2.755(10) no .
C13 C18 3.048(9) no .
C14 C17 3.023(10) no .
C15 C18 3.522(10) no .
C15 C19 2.862(10) no .
C1 C6 3.537(9) no 2_667
C1 C7 3.524(10) no 2_667
C2 C7 3.581(9) no 2_667
C6 C1 3.537(9) no 2_667
C7 C1 3.524(10) no 2_667
C7 C2 3.581(9) no 2_667
C8 C9 3.493(9) no 2_667
C8 C10 3.557(8) no 2_667
C9 C8 3.493(9) no 2_667
C10 C8 3.557(8) no 2_667
Ru1 H14A 3.2070 no .
Ru1 H18B 3.1283 no .
C1 H3 3.3054 no .
C1 H8 2.6899 no .
C1 H11 3.0214 no .
C1 H12 3.3939 no .
C2 H4 3.3200 no .
C2 H12 3.4128 no .
C3 H1 3.3032 no .
C3 H15 3.2104 no .
C4 H2 3.3217 no .
C4 H5 2.7274 no .
C4 H15 3.0095 no .
C4 H16 3.3310 no .
C5 H4 2.7403 no .
C5 H7 3.2673 no .
C5 H16 3.5350 no .
C6 H8 3.2388 no .
C7 H5 3.2722 no .
C8 H1 2.7095 no .
C8 H6 3.2280 no .
C8 H11 3.3611 no .
C8 H18B 3.5855 no .
C9 H2 3.3765 no .
C9 H4 3.3449 no .
C9 H5 3.3041 no .
C9 H7 3.2753 no .
C9 H11 3.2697 no .
C10 H1 3.3520 no .
C10 H3 3.3766 no .
C10 H6 3.2782 no .
C10 H8 3.3124 no .
C10 H16 3.4184 no .
C11 H1 3.1500 no .
C11 H13 3.2629 no .
C11 H16 3.5431 no .
C11 H17 3.3066 no .
C11 H19A 2.9979 no .
C12 H1 3.4336 no .
C12 H2 3.5545 no .
C12 H14A 2.7186 no .
C12 H14B 3.3474 no .
C12 H18A 3.0599 no .
C12 H18B 3.3206 no .
C12 H19A 2.8731 no .
C12 H19B 3.3799 no .
C13 H11 3.4033 no .
C13 H15 3.3459 no .
C13 H17 3.3493 no .
C13 H18A 3.4011 no .
C14 H12 3.0533 no .
C14 H16 3.3780 no .
C14 H19A 3.3238 no .
C14 H19B 2.5617 no .
C15 H3 3.2807 no .
C15 H4 3.1255 no .
C15 H12 3.5376 no .
C15 H13 3.3134 no .
C15 H17 3.2545 no .
C15 H19B 3.0565 no .
C16 H4 3.3866 no .
C16 H14A 3.3129 no .
C16 H14B 3.0218 no .
C16 H18A 3.3365 no .
C16 H18B 2.6976 no .
C16 H19A 3.3519 no .
C16 H19B 2.8707 no .
C17 H11 3.3415 no .
C17 H13 3.3491 no .
C17 H14B 3.3587 no .
C17 H15 3.3955 no .
C18 H12 3.4030 no .
C18 H16 3.0364 no .
C18 H19A 2.5139 no .
C18 H19B 3.2979 no .
C19 H12 3.3654 no .
C19 H14A 3.3463 no .
C19 H14B 2.6221 no .
C19 H16 3.3348 no .
C19 H18A 2.6043 no .
C19 H18B 3.3180 no .
H1 H2 2.3789 no .
H1 H8 2.5289 no .
H1 H11 2.7053 no .
H1 H12 3.1971 no .
H2 H3 2.3795 no .
H2 H12 3.2126 no .
H3 H4 2.3921 no .
H3 H14A 3.4549 no .
H3 H15 3.0385 no .
H4 H5 2.5890 no .
H4 H15 2.6842 no .
H4 H16 3.1322 no .
H5 H6 2.3042 no .
H5 H16 3.5126 no .
H6 H7 2.3397 no .
H7 H8 2.2916 no .
H8 H11 3.1927 no .
H11 H12 2.2707 no .
H11 H18A 2.4623 no .
H11 H18B 2.5002 no .
H12 H13 2.3438 no .
H12 H14A 3.0009 no .
H12 H19A 3.5565 no .
H13 H14A 2.3771 no .
H13 H14B 2.4316 no .
H13 H19A 2.3577 no .
H13 H19B 2.5153 no .
H14A H15 2.4982 no .
H14A H19B 3.4872 no .
H14B H15 2.4654 no .
H14B H19A 3.4742 no .
H14B H19B 2.3278 no .
H15 H16 2.2644 no .
H16 H17 2.3093 no .
H16 H18B 2.9739 no .
H16 H19B 3.5395 no .
H17 H18A 2.4288 no .
H17 H18B 2.3832 no .
H17 H19A 2.4855 no .
H17 H19B 2.3080 no .
H18A H19A 2.2857 no .
H18A H19B 3.4447 no .
H18B H19A 3.4427 no .
Ru1 H2 3.5554 no 2_557
C1 H11 3.1729 no 2_657
C1 H12 3.4409 no 2_657
C2 H2 2.8513 no 2_557
C2 H7 3.4229 no 2_667
C2 H12 3.2503 no 2_557
C2 H14A 3.1761 no 2_557
C3 H2 3.3139 no 2_557
C3 H7 3.5065 no 1_455
C3 H7 3.5845 no 2_667
C3 H8 3.4103 no 1_455
C3 H11 3.5395 no 1_455
C3 H12 3.3586 no 2_557
C3 H18A 3.5768 no 1_455
C3 H18B 3.3051 no 1_455
C4 H7 3.3734 no 1_455
C4 H16 3.5948 no 2_556
C5 H14B 3.5378 no 2_556
C5 H17 3.2092 no 2_656
C5 H19A 3.4533 no 1_565
C6 H14A 3.3132 no 1_665
C6 H17 2.9703 no 2_656
C6 H19B 3.2401 no 2_656
C7 H13 3.5492 no 1_665
C7 H17 3.5570 no 2_656
C8 H3 3.3659 no 1_655
C8 H12 3.3898 no 2_657
C10 H8 3.4836 no 2_667
C11 H1 2.7433 no 2_657
C11 H3 3.1066 no 1_655
C11 H11 3.1430 no 2_657
C11 H12 3.2921 no 2_657
C12 H1 2.8774 no 2_657
C12 H2 3.1770 no 2_557
C12 H8 3.3675 no 2_657
C12 H11 3.0466 no 2_657
C13 H6 3.5040 no 1_445
C13 H19B 3.3338 no 2_546
C14 H2 3.3700 no 2_557
C14 H5 3.4013 no 2_556
C14 H6 2.9890 no 1_445
C14 H18A 3.1315 no 1_455
C14 H19B 3.2593 no 2_546
C15 H4 3.2121 no 2_556
C15 H5 3.5722 no 2_556
C15 H15 3.3863 no 2_556
C15 H16 3.0945 no 2_556
C15 H18A 3.1518 no 1_455
C16 H4 3.0785 no 2_556
C16 H15 3.0184 no 2_556
C16 H17 3.5436 no 2_656
C16 H18B 3.3532 no 2_656
C17 H6 3.5265 no 2_656
C17 H16 3.5608 no 2_656
C17 H18B 3.3706 no 2_656
C18 H1 3.4978 no 2_657
C18 H3 2.8518 no 1_655
C18 H14A 3.5541 no 1_655
C18 H15 3.2373 no 1_655
C18 H16 3.2180 no 2_656
C18 H17 3.4732 no 2_656
C19 H5 3.5714 no 1_545
C19 H6 3.1232 no 2_656
C19 H14B 3.1387 no 2_546
C19 H19B 3.4547 no 2_546
H1 C11 2.7433 no 2_657
H1 C12 2.8774 no 2_657
H1 C18 3.4978 no 2_657
H1 H11 2.3572 no 2_657
H1 H12 2.6107 no 2_657
H1 H13 3.5889 no 2_657
H1 H14A 3.4336 no 2_557
H1 H18A 3.1582 no 2_657
H1 H19A 3.5364 no 2_657
H2 Ru1 3.5554 no 2_557
H2 C2 2.8513 no 2_557
H2 C3 3.3139 no 2_557
H2 C12 3.1770 no 2_557
H2 C14 3.3700 no 2_557
H2 H2 2.1231 no 2_557
H2 H3 3.0673 no 2_557
H2 H11 3.4037 no 2_657
H2 H12 2.6962 no 2_557
H2 H14A 2.5626 no 2_557
H3 C8 3.3659 no 1_455
H3 C11 3.1066 no 1_455
H3 C18 2.8518 no 1_455
H3 H2 3.0673 no 2_557
H3 H7 3.5181 no 1_455
H3 H8 3.0626 no 1_455
H3 H11 2.5959 no 1_455
H3 H12 2.9066 no 2_557
H3 H18A 2.7277 no 1_455
H3 H18B 2.4525 no 1_455
H4 C15 3.2121 no 2_556
H4 C16 3.0785 no 2_556
H4 H7 3.2676 no 1_455
H4 H14B 3.4896 no 2_556
H4 H15 2.9643 no 2_556
H4 H16 2.7318 no 2_556
H4 H17 3.3563 no 2_556
H4 H18B 3.1913 no 1_455
H4 H19B 3.5159 no 2_556
H5 C14 3.4013 no 2_556
H5 C15 3.5722 no 2_556
H5 C19 3.5714 no 1_565
H5 H13 3.3310 no 1_565
H5 H14B 2.6007 no 2_556
H5 H15 3.1946 no 2_556
H5 H17 3.3336 no 2_656
H5 H19A 2.8094 no 1_565
H6 C13 3.5040 no 1_665
H6 C14 2.9890 no 1_665
H6 C17 3.5265 no 2_656
H6 C19 3.1232 no 2_656
H6 H13 3.0039 no 1_665
H6 H14A 2.5530 no 1_665
H6 H14B 2.7177 no 1_665
H6 H17 2.9505 no 2_656
H6 H19A 3.4420 no 1_565
H6 H19A 3.0003 no 2_656
H6 H19B 2.5735 no 2_656
H7 C2 3.4229 no 2_667
H7 C3 3.5065 no 1_655
H7 C3 3.5845 no 2_667
H7 C4 3.3734 no 1_655
H7 H3 3.5181 no 1_655
H7 H4 3.2676 no 1_655
H7 H7 3.1650 no 2_767
H7 H8 2.9727 no 2_767
H7 H13 2.8654 no 1_665
H8 C3 3.4103 no 1_655
H8 C10 3.4836 no 2_667
H8 C12 3.3675 no 2_657
H8 H3 3.0626 no 1_655
H8 H7 2.9727 no 2_767
H8 H12 2.6373 no 2_657
H8 H13 3.0445 no 2_657
H11 C1 3.1729 no 2_657
H11 C3 3.5395 no 1_655
H11 C11 3.1430 no 2_657
H11 C12 3.0466 no 2_657
H11 H1 2.3572 no 2_657
H11 H2 3.4037 no 2_657
H11 H3 2.5959 no 1_655
H11 H11 2.5111 no 2_657
H11 H12 2.3046 no 2_657
H12 C1 3.4409 no 2_657
H12 C2 3.2503 no 2_557
H12 C3 3.3586 no 2_557
H12 C8 3.3898 no 2_657
H12 C11 3.2921 no 2_657
H12 H1 2.6107 no 2_657
H12 H2 2.6962 no 2_557
H12 H3 2.9066 no 2_557
H12 H8 2.6373 no 2_657
H12 H11 2.3046 no 2_657
H13 C7 3.5492 no 1_445
H13 H1 3.5889 no 2_657
H13 H5 3.3310 no 1_545
H13 H6 3.0039 no 1_445
H13 H7 2.8654 no 1_445
H13 H8 3.0445 no 2_657
H13 H14B 3.5721 no 2_546
H13 H19B 2.9213 no 2_546
H14A C2 3.1761 no 2_557
H14A C6 3.3132 no 1_445
H14A C18 3.5541 no 1_455
H14A H1 3.4336 no 2_557
H14A H2 2.5626 no 2_557
H14A H6 2.5530 no 1_445
H14A H18A 2.5812 no 1_455
H14B C5 3.5378 no 2_556
H14B C19 3.1387 no 2_546
H14B H4 3.4896 no 2_556
H14B H5 2.6007 no 2_556
H14B H6 2.7177 no 1_445
H14B H13 3.5721 no 2_546
H14B H18A 3.2907 no 1_455
H14B H19A 2.9172 no 2_546
H14B H19B 2.5366 no 2_546
H15 C15 3.3863 no 2_556
H15 C16 3.0184 no 2_556
H15 C18 3.2373 no 1_455
H15 H4 2.9643 no 2_556
H15 H5 3.1946 no 2_556
H15 H15 2.8937 no 2_556
H15 H16 2.1278 no 2_556
H15 H18A 2.6079 no 1_455
H15 H18B 3.0031 no 1_455
H16 C4 3.5948 no 2_556
H16 C15 3.0945 no 2_556
H16 C17 3.5608 no 2_656
H16 C18 3.2180 no 2_656
H16 H4 2.7318 no 2_556
H16 H15 2.1278 no 2_556
H16 H16 3.3071 no 2_556
H16 H17 2.9754 no 2_656
H16 H18A 3.1819 no 2_656
H16 H18B 2.6332 no 2_656
H17 C5 3.2092 no 2_656
H17 C6 2.9703 no 2_656
H17 C7 3.5570 no 2_656
H17 C16 3.5436 no 2_656
H17 C18 3.4732 no 2_656
H17 H4 3.3563 no 2_556
H17 H5 3.3336 no 2_656
H17 H6 2.9505 no 2_656
H17 H16 2.9754 no 2_656
H17 H17 3.3222 no 2_656
H17 H18B 2.6361 no 2_656
H18A C3 3.5768 no 1_655
H18A C14 3.1315 no 1_655
H18A C15 3.1518 no 1_655
H18A H1 3.1582 no 2_657
H18A H3 2.7277 no 1_655
H18A H14A 2.5812 no 1_655
H18A H14B 3.2907 no 1_655
H18A H15 2.6079 no 1_655
H18A H16 3.1819 no 2_656
H18B C3 3.3051 no 1_655
H18B C16 3.3532 no 2_656
H18B C17 3.3706 no 2_656
H18B H3 2.4525 no 1_655
H18B H4 3.1913 no 1_655
H18B H15 3.0031 no 1_655
H18B H16 2.6332 no 2_656
H18B H17 2.6361 no 2_656
H19A C5 3.4533 no 1_545
H19A H1 3.5364 no 2_657
H19A H5 2.8094 no 1_545
H19A H6 3.4420 no 1_545
H19A H6 3.0003 no 2_656
H19A H14B 2.9172 no 2_546
H19B C6 3.2401 no 2_656
H19B C13 3.3338 no 2_546
H19B C14 3.2593 no 2_546
H19B C19 3.4547 no 2_546
H19B H4 3.5159 no 2_556
H19B H6 2.5735 no 2_656
H19B H13 2.9213 no 2_546
H19B H14B 2.5366 no 2_546
H19B H19B 2.8357 no 2_546

loop_
_geom_torsion_atom_site_label_1
_geom_torsion_atom_site_label_2
_geom_torsion_atom_site_label_3
_geom_torsion_atom_site_label_4
_geom_torsion
_geom_torsion_publ_flag
C1 Ru1 C2 C1 0.0(3) no
C1 Ru1 C2 C3 132.8(5) no
C2 Ru1 C1 C2 -0.0(3) no
C2 Ru1 C1 C9 -129.4(6) no
C1 Ru1 C3 C2 -28.5(3) no
C1 Ru1 C3 C4 103.5(3) no
C3 Ru1 C1 C2 28.2(3) no
C3 Ru1 C1 C9 -101.1(4) no
C1 Ru1 C4 C3 -64.6(3) no
C1 Ru1 C4 C10 64.3(3) no
C4 Ru1 C1 C2 64.9(3) no
C4 Ru1 C1 C9 -64.5(3) no
C1 Ru1 C9 C1 0.0(3) no
C1 Ru1 C9 C8 113.5(7) no
C1 Ru1 C9 C10 -132.3(5) no
C9 Ru1 C1 C2 129.4(5) no
C9 Ru1 C1 C9 0.0(3) no
C1 Ru1 C10 C4 -103.8(3) no
C1 Ru1 C10 C5 141.1(6) no
C1 Ru1 C10 C9 29.2(3) no
C10 Ru1 C1 C2 101.3(3) no
C10 Ru1 C1 C9 -28.1(3) no
C1 Ru1 C11 C12 105.5(3) no
C1 Ru1 C11 C18 -135.2(3) no
C11 Ru1 C1 C2 -134.8(3) no
C11 Ru1 C1 C9 95.8(3) no
C1 Ru1 C12 C11 -80.2(3) no
C1 Ru1 C12 C13 162.4(4) no
C12 Ru1 C1 C2 -97.0(3) no
C12 Ru1 C1 C9 133.6(3) no
C1 Ru1 C15 C14 -72.6(8) no
C1 Ru1 C15 C16 170.2(5) no
C15 Ru1 C1 C2 -3.5(8) no
C15 Ru1 C1 C9 -132.9(6) no
C2 Ru1 C3 C2 0.0(3) no
C2 Ru1 C3 C4 132.0(4) no
C3 Ru1 C2 C1 -132.8(5) no
C3 Ru1 C2 C3 0.0(3) no
C2 Ru1 C4 C3 -28.6(2) no
C2 Ru1 C4 C10 100.4(3) no
C4 Ru1 C2 C1 -103.5(3) no
C4 Ru1 C2 C3 29.3(3) no
C2 Ru1 C9 C1 30.3(3) no
C2 Ru1 C9 C8 143.8(6) no
C2 Ru1 C9 C10 -102.1(4) no
C9 Ru1 C2 C1 -30.7(3) no
C9 Ru1 C2 C3 102.1(3) no
C2 Ru1 C10 C4 -67.2(3) no
C2 Ru1 C10 C5 177.8(6) no
C2 Ru1 C10 C9 65.9(3) no
C10 Ru1 C2 C1 -66.3(3) no
C10 Ru1 C2 C3 66.5(3) no
C2 Ru1 C11 C12 77.0(3) no
C2 Ru1 C11 C18 -163.6(3) no
C11 Ru1 C2 C1 53.4(4) no
C11 Ru1 C2 C3 -173.8(2) no
C2 Ru1 C12 C11 -117.6(3) no
C2 Ru1 C12 C13 125.0(4) no
C12 Ru1 C2 C1 92.0(3) no
C12 Ru1 C2 C3 -135.2(3) no
C2 Ru1 C15 C14 -75.1(5) no
C2 Ru1 C15 C16 167.7(3) no
C15 Ru1 C2 C1 178.5(3) no
C15 Ru1 C2 C3 -48.7(4) no
C2 Ru1 C16 C15 -29.6(8) no
C2 Ru1 C16 C17 -148.4(6) no
C16 Ru1 C2 C1 -160.3(6) no
C16 Ru1 C2 C3 -27.4(8) no
C3 Ru1 C4 C3 0.0(3) no
C3 Ru1 C4 C10 128.9(4) no
C4 Ru1 C3 C2 -132.0(4) no
C4 Ru1 C3 C4 0.0(3) no
C3 Ru1 C9 C1 66.4(3) no
C3 Ru1 C9 C8 179.9(6) no
C3 Ru1 C9 C10 -66.0(3) no
C9 Ru1 C3 C2 -65.7(3) no
C9 Ru1 C3 C4 66.3(3) no
C3 Ru1 C10 C4 -30.9(3) no
C3 Ru1 C10 C5 -146.0(6) no
C3 Ru1 C10 C9 102.2(3) no
C10 Ru1 C3 C2 -101.3(3) no
C10 Ru1 C3 C4 30.73(19) no
C3 Ru1 C11 C12 68.8(5) no
C3 Ru1 C11 C18 -171.8(4) no
C11 Ru1 C3 C2 12.4(6) no
C11 Ru1 C3 C4 144.5(4) no
C3 Ru1 C12 C11 -148.8(2) no
C3 Ru1 C12 C13 93.8(4) no
C12 Ru1 C3 C2 59.0(3) no
C12 Ru1 C3 C4 -169.00(17) no
C3 Ru1 C15 C14 -101.4(4) no
C3 Ru1 C15 C16 141.4(3) no
C15 Ru1 C3 C2 140.3(3) no
C15 Ru1 C3 C4 -87.6(3) no
C3 Ru1 C16 C15 -48.7(4) no
C3 Ru1 C16 C17 -167.5(3) no
C16 Ru1 C3 C2 168.3(3) no
C16 Ru1 C3 C4 -59.7(3) no
C4 Ru1 C9 C1 103.6(3) no
C4 Ru1 C9 C8 -142.8(6) no
C4 Ru1 C9 C10 -28.7(3) no
C9 Ru1 C4 C3 -101.2(3) no
C9 Ru1 C4 C10 27.7(3) no
C4 Ru1 C10 C4 0.0(3) no
C4 Ru1 C10 C5 -115.1(6) no
C4 Ru1 C10 C9 133.1(5) no
C10 Ru1 C4 C3 -128.9(5) no
C10 Ru1 C4 C10 -0.0(3) no
C4 Ru1 C11 C12 172.4(5) no
C4 Ru1 C11 C18 -68.3(7) no
C11 Ru1 C4 C3 -134.2(6) no
C11 Ru1 C4 C10 -5.3(8) no
C4 Ru1 C15 C14 -138.4(4) no
C4 Ru1 C15 C16 104.5(3) no
C15 Ru1 C4 C3 95.5(3) no
C15 Ru1 C4 C10 -135.6(3) no
C4 Ru1 C16 C15 -80.7(3) no
C4 Ru1 C16 C17 160.5(4) no
C16 Ru1 C4 C3 133.3(3) no
C16 Ru1 C4 C10 -97.7(3) no
C9 Ru1 C10 C4 -133.1(5) no
C9 Ru1 C10 C5 111.9(7) no
C9 Ru1 C10 C9 0.0(3) no
C10 Ru1 C9 C1 132.3(5) no
C10 Ru1 C9 C8 -114.1(6) no
C10 Ru1 C9 C10 0.0(3) no
C9 Ru1 C11 C12 142.4(3) no
C9 Ru1 C11 C18 -98.2(3) no
C11 Ru1 C9 C1 -87.7(3) no
C11 Ru1 C9 C8 25.8(5) no
C11 Ru1 C9 C10 139.9(3) no
C9 Ru1 C12 C11 -48.0(4) no
C9 Ru1 C12 C13 -165.4(3) no
C12 Ru1 C9 C1 -60.1(4) no
C12 Ru1 C9 C8 53.5(6) no
C12 Ru1 C9 C10 167.6(3) no
C9 Ru1 C15 C14 -174.0(4) no
C9 Ru1 C15 C16 68.8(6) no
C15 Ru1 C9 C1 143.4(5) no
C15 Ru1 C9 C8 -103.1(7) no
C15 Ru1 C9 C10 11.0(7) no
C9 Ru1 C16 C15 -148.5(3) no
C9 Ru1 C16 C17 92.7(4) no
C16 Ru1 C9 C1 -170.3(3) no
C16 Ru1 C9 C8 -56.7(6) no
C16 Ru1 C9 C10 57.4(4) no
C10 Ru1 C11 C12 168.63(18) no
C10 Ru1 C11 C18 -72.0(3) no
C11 Ru1 C10 C4 177.8(2) no
C11 Ru1 C10 C5 62.7(6) no
C11 Ru1 C10 C9 -49.2(4) no
C10 Ru1 C12 C11 -27.7(7) no
C10 Ru1 C12 C13 -145.1(5) no
C12 Ru1 C10 C4 -162.3(5) no
C12 Ru1 C10 C5 82.6(7) no
C12 Ru1 C10 C9 -29.2(8) no
C10 Ru1 C15 C14 -166.8(3) no
C10 Ru1 C15 C16 76.1(4) no
C15 Ru1 C10 C4 52.5(3) no
C15 Ru1 C10 C5 -62.5(6) no
C15 Ru1 C10 C9 -174.4(3) no
C10 Ru1 C16 C15 -118.3(3) no
C10 Ru1 C16 C17 122.9(4) no
C16 Ru1 C10 C4 90.9(3) no
C16 Ru1 C10 C5 -24.2(6) no
C16 Ru1 C10 C9 -136.1(3) no
C11 Ru1 C12 C11 0.0(3) no
C11 Ru1 C12 C13 -117.4(5) no
C12 Ru1 C11 C12 0.0(3) no
C12 Ru1 C11 C18 119.4(4) no
C11 Ru1 C15 C14 57.8(4) no
C11 Ru1 C15 C16 -59.4(3) no
C15 Ru1 C11 C12 -58.3(3) no
C15 Ru1 C11 C18 61.0(3) no
C11 Ru1 C16 C15 120.7(3) no
C11 Ru1 C16 C17 1.9(3) no
C16 Ru1 C11 C12 -91.2(3) no
C16 Ru1 C11 C18 28.2(3) no
C12 Ru1 C15 C14 25.3(4) no
C12 Ru1 C15 C16 -91.9(3) no
C15 Ru1 C12 C11 121.6(3) no
C15 Ru1 C12 C13 4.1(4) no
C12 Ru1 C16 C15 82.0(3) no
C12 Ru1 C16 C17 -36.8(4) no
C16 Ru1 C12 C11 82.9(3) no
C16 Ru1 C12 C13 -34.5(4) no
C15 Ru1 C16 C15 0.0(3) no
C15 Ru1 C16 C17 -118.8(6) no
C16 Ru1 C15 C14 117.2(6) no
C16 Ru1 C15 C16 0.0(3) no
Ru1 C1 C2 Ru1 0.000(13) no
Ru1 C1 C2 C3 -52.8(5) no
Ru1 C1 C9 Ru1 0.000(13) no
Ru1 C1 C9 C8 -123.0(5) no
Ru1 C1 C9 C10 53.3(4) no
C2 C1 C9 Ru1 -60.8(5) no
C2 C1 C9 C8 176.2(5) no
C2 C1 C9 C10 -7.5(7) no
C9 C1 C2 Ru1 61.7(5) no
C9 C1 C2 C3 8.9(8) no
Ru1 C2 C3 Ru1 0.000(15) no
Ru1 C2 C3 C4 -53.5(5) no
C1 C2 C3 Ru1 52.1(5) no
C1 C2 C3 C4 -1.4(9) no
Ru1 C3 C4 Ru1 0.0 no
Ru1 C3 C4 C10 -62.4(5) no
C2 C3 C4 Ru1 55.0(6) no
C2 C3 C4 C10 -7.4(9) no
Ru1 C4 C10 Ru1 0.000(12) no
Ru1 C4 C10 C5 125.2(5) no
Ru1 C4 C10 C9 -52.1(4) no
C3 C4 C10 Ru1 60.7(6) no
C3 C4 C10 C5 -174.0(5) no
C3 C4 C10 C9 8.7(9) no
C6 C5 C10 Ru1 -89.7(7) no
C6 C5 C10 C4 -176.8(6) no
C6 C5 C10 C9 0.5(9) no
C10 C5 C6 C7 1.3(11) no
C5 C6 C7 C8 -1.4(11) no
C6 C7 C8 C9 -0.5(10) no
C7 C8 C9 Ru1 93.2(8) no
C7 C8 C9 C1 178.6(6) no
C7 C8 C9 C10 2.3(9) no
Ru1 C9 C10 Ru1 0.000(13) no
Ru1 C9 C10 C4 49.5(4) no
Ru1 C9 C10 C5 -127.9(5) no
C1 C9 C10 Ru1 -50.8(5) no
C1 C9 C10 C4 -1.3(7) no
C1 C9 C10 C5 -178.7(4) no
C8 C9 C10 Ru1 125.6(5) no
C8 C9 C10 C4 175.2(5) no
C8 C9 C10 C5 -2.3(8) no
Ru1 C11 C12 Ru1 0.000(11) no
Ru1 C11 C12 C13 103.0(5) no
Ru1 C11 C18 C17 -53.3(5) no
C12 C11 C18 C17 25.7(9) no
C18 C11 C12 Ru1 -99.2(7) no
C18 C11 C12 C13 3.8(10) no
Ru1 C12 C13 C14 -33.0(6) no
Ru1 C12 C13 C19 83.6(5) no
C11 C12 C13 C14 -111.7(7) no
C11 C12 C13 C19 4.8(9) no
C12 C13 C14 C15 53.9(6) no
C12 C13 C19 C17 -42.9(7) no
C14 C13 C19 C17 74.3(5) no
C19 C13 C14 C15 -64.6(5) no
C13 C14 C15 Ru1 -50.5(6) no
C13 C14 C15 C16 28.3(6) no
Ru1 C15 C16 Ru1 0.000(17) no
Ru1 C15 C16 C17 103.0(4) no
C14 C15 C16 Ru1 -101.4(5) no
C14 C15 C16 C17 1.5(7) no
Ru1 C16 C17 C18 -31.8(6) no
Ru1 C16 C17 C19 85.5(4) no
C15 C16 C17 C18 -111.8(5) no
C15 C16 C17 C19 5.5(7) no
C16 C17 C18 C11 55.7(7) no
C16 C17 C19 C13 -41.1(6) no
C18 C17 C19 C13 76.8(6) no
C19 C17 C18 C11 -64.6(7) no
